data_7152897
loop_
_publ_author_name
'Guchhait, Tapas'
'Jha, Vikesh Kumar'
'Mani, Ganesan'

_publ_section_title
;
 The syn and anti isomers of the porphyrinogen-like precursor of
 calix[4]phyrin: isolation, X-ray structure, anion binding and
 fluoride-ion-mediated proton-deuterium exchange studies.
;
_journal_issue 17
_journal_name_full 'Organic &amp; biomolecular chemistry'
_journal_page_first 2818
_journal_page_last 2826
_journal_paper_doi 10.1039/c3ob40147b
_journal_volume 11
_journal_year 2013
_chemical_formula_sum 'C38 H38 N6'
_chemical_formula_weight 578.74
_chemical_name_systematic
;
?
;
_space_group_IT_number 9
_symmetry_cell_setting monoclinic
_symmetry_space_group_name_Hall 'C -2yc'
_symmetry_space_group_name_H-M 'C 1 c 1'
_atom_sites_solution_hydrogens geom
_atom_sites_solution_primary direct
_atom_sites_solution_secondary difmap
_audit_creation_method SHELXL-97
_cell_angle_alpha 90.00
_cell_angle_beta 100.961(14)
_cell_angle_gamma 90.00
_cell_formula_units_Z 4
_cell_length_a 13.937(5)
_cell_length_b 19.444(7)
_cell_length_c 11.779(4)
_cell_measurement_reflns_used 18310
_cell_measurement_temperature 295(2)
_cell_measurement_theta_max 25.00
_cell_measurement_theta_min 1.82
_cell_volume 3133.8(19)
_computing_structure_refinement 'SHELXL-97 (Sheldrick, 2008)'
_computing_structure_solution SIR-92
_diffrn_ambient_temperature 295(2)
_diffrn_measured_fraction_theta_full 1.000
_diffrn_measured_fraction_theta_max 1.000
_diffrn_measurement_device_type 'Bruker-APEX-II CCD area detector'
_diffrn_measurement_method hemisphere
_diffrn_radiation_monochromator graphite
_diffrn_radiation_source 'fine-focus sealed tube'
_diffrn_radiation_type MoK\a
_diffrn_radiation_wavelength 0.71073
_diffrn_reflns_av_R_equivalents 0.0588
_diffrn_reflns_av_sigmaI/netI 0.0563
_diffrn_reflns_limit_h_max 16
_diffrn_reflns_limit_h_min -16
_diffrn_reflns_limit_k_max 23
_diffrn_reflns_limit_k_min -23
_diffrn_reflns_limit_l_max 13
_diffrn_reflns_limit_l_min -13
_diffrn_reflns_number 18310
_diffrn_reflns_theta_full 25.00
_diffrn_reflns_theta_max 25.00
_diffrn_reflns_theta_min 1.82
_exptl_absorpt_coefficient_mu 0.074
_exptl_absorpt_correction_T_max 0.9963
_exptl_absorpt_correction_T_min 0.9825
_exptl_absorpt_correction_type multi-scan
_exptl_absorpt_process_details SADABS
_exptl_crystal_colour red
_exptl_crystal_density_diffrn 1.227
_exptl_crystal_density_meas ?
_exptl_crystal_density_method 'not measured'
_exptl_crystal_description Plate
_exptl_crystal_F_000 1232
_exptl_crystal_size_max 0.24
_exptl_crystal_size_mid 0.06
_exptl_crystal_size_min 0.05
_refine_diff_density_max 0.284
_refine_diff_density_min -0.147
_refine_diff_density_rms 0.037
_refine_ls_abs_structure_details 'Flack H D (1983), Acta Cryst. A39, 876-881'
_refine_ls_abs_structure_Flack -1(3)
_refine_ls_extinction_method none
_refine_ls_goodness_of_fit_ref 1.043
_refine_ls_hydrogen_treatment mixed
_refine_ls_matrix_type full
_refine_ls_number_parameters 403
_refine_ls_number_reflns 4983
_refine_ls_number_restraints 3
_refine_ls_restrained_S_all 1.042
_refine_ls_R_factor_all 0.0810
_refine_ls_R_factor_gt 0.0503
_refine_ls_shift/su_max 0.001
_refine_ls_shift/su_mean 0.000
_refine_ls_structure_factor_coef Fsqd
_refine_ls_weighting_details 'calc w=1/[\s^2^(Fo^2^)+(0.0652P)^2^+0.0000P] where P=(Fo^2^+2Fc^2^)/3'
_refine_ls_weighting_scheme calc
_refine_ls_wR_factor_gt 0.1126
_refine_ls_wR_factor_ref 0.1266
_reflns_number_gt 3592
_reflns_number_total 4983
_reflns_threshold_expression >2\s(I)
_cod_data_source_file c3ob40147b.txt
_cod_data_source_block calix[4]phyrin
_cod_depositor_comments
;
The following automatic conversions were performed:

'_symmetry_cell_setting' value 'Monoclinic' changed to 'monoclinic'
according to /home/saulius/struct/CIF-dictionaries/cif_core.dic
dictionary named 'cif_core.dic' version 2.4.2 from 2011-04-26.

Automatic conversion script
Id: cif_fix_values 1891 2012-01-12 08:04:46Z andrius 

The following automatic conversions were performed:

'_exptl_crystal_density_meas' value 'not measured' was changed to '?'
- the value is perceived as not measured.

Automatic conversion script
Id: cif_fix_values 3008 2015-01-20 13:52:24Z robertas 
;
_cod_original_cell_volume 3134(2)
_cod_original_sg_symbol_H-M Cc
_cod_database_code 7152897

loop_
_symmetry_equiv_pos_as_xyz
'x, y, z'
'x, -y, z+1/2'
'x+1/2, y+1/2, z'
'x+1/2, -y+1/2, z+1/2'

loop_
_atom_site_label
_atom_site_type_symbol
_atom_site_fract_x
_atom_site_fract_y
_atom_site_fract_z
_atom_site_U_iso_or_equiv
_atom_site_adp_type
_atom_site_occupancy
_atom_site_symmetry_multiplicity
_atom_site_calc_flag
_atom_site_refinement_flags
C1 C 0.3998(2) 0.50770(17) 0.5721(3) 0.0432(8) Uani 1 1 d .
C2 C 0.3392(2) 0.56742(18) 0.5545(3) 0.0554(10) Uani 1 1 d .
H2 H 0.3472 0.6075 0.5982 0.066 Uiso 1 1 calc R
C3 C 0.2676(2) 0.55434(19) 0.4613(3) 0.0535(10) Uani 1 1 d .
H3 H 0.2176 0.5842 0.4293 0.064 Uiso 1 1 calc R
C4 C 0.2825(2) 0.48751(16) 0.4220(3) 0.0411(8) Uani 1 1 d .
C5 C 0.2249(2) 0.45065(16) 0.3312(3) 0.0403(8) Uani 1 1 d .
C6 C 0.1479(2) 0.48949(16) 0.2500(3) 0.0434(8) Uani 1 1 d .
C7 C 0.1732(3) 0.5395(2) 0.1797(4) 0.0654(11) Uani 1 1 d .
H7 H 0.2385 0.5515 0.1848 0.078 Uiso 1 1 calc R
C8 C 0.1014(3) 0.5724(2) 0.1010(4) 0.0724(13) Uani 1 1 d .
H8 H 0.1177 0.6050 0.0501 0.087 Uiso 1 1 calc R
C9 C 0.0069(3) 0.5558(2) 0.1002(4) 0.0724(13) Uani 1 1 d .
H9 H -0.0437 0.5773 0.0498 0.087 Uiso 1 1 calc R
C10 C -0.0119(3) 0.5070(2) 0.1749(4) 0.0813(15) Uani 1 1 d .
H10 H -0.0771 0.4964 0.1743 0.098 Uiso 1 1 calc R
C11 C 0.2344(2) 0.37952(17) 0.3107(3) 0.0410(8) Uani 1 1 d .
C12 C 0.1822(2) 0.3378(2) 0.2239(3) 0.0506(9) Uani 1 1 d .
H12 H 0.1325 0.3518 0.1641 0.061 Uiso 1 1 calc R
C13 C 0.2182(3) 0.27200(19) 0.2438(3) 0.0519(10) Uani 1 1 d .
H13 H 0.1966 0.2332 0.2003 0.062 Uiso 1 1 calc R
C14 C 0.2928(2) 0.27422(17) 0.3407(3) 0.0453(9) Uani 1 1 d .
C15 C 0.3554(2) 0.21693(17) 0.4064(3) 0.0477(9) Uani 1 1 d .
C16 C 0.3207(3) 0.14699(19) 0.3510(4) 0.0693(12) Uani 1 1 d .
H16A H 0.2501 0.1449 0.3419 0.083 Uiso 1 1 calc R
H16B H 0.3364 0.1454 0.2743 0.083 Uiso 1 1 calc R
C17 C 0.3635(4) 0.0829(2) 0.4170(5) 0.0968(17) Uani 1 1 d .
H17A H 0.3371 0.0425 0.3757 0.145 Uiso 1 1 calc R
H17B H 0.3471 0.0829 0.4926 0.145 Uiso 1 1 calc R
H17C H 0.4333 0.0831 0.4243 0.145 Uiso 1 1 calc R
C18 C 0.3466(3) 0.2205(2) 0.5344(3) 0.0586(10) Uani 1 1 d .
H18A H 0.3876 0.1849 0.5763 0.070 Uiso 1 1 calc R
H18B H 0.3717 0.2645 0.5654 0.070 Uiso 1 1 calc R
C19 C 0.2429(3) 0.2118(3) 0.5573(5) 0.0922(16) Uani 1 1 d .
H19A H 0.2443 0.2141 0.6390 0.138 Uiso 1 1 calc R
H19B H 0.2175 0.1680 0.5283 0.138 Uiso 1 1 calc R
H19C H 0.2020 0.2478 0.5190 0.138 Uiso 1 1 calc R
C20 C 0.4613(2) 0.22998(17) 0.3975(3) 0.0458(9) Uani 1 1 d .
C21 C 0.5233(3) 0.19233(18) 0.3382(4) 0.0583(10) Uani 1 1 d .
H21 H 0.5069 0.1525 0.2952 0.070 Uiso 1 1 calc R
C22 C 0.6116(3) 0.22493(18) 0.3555(3) 0.0546(10) Uani 1 1 d .
H22 H 0.6663 0.2117 0.3265 0.066 Uiso 1 1 calc R
C23 C 0.6037(2) 0.28265(16) 0.4259(3) 0.0407(8) Uani 1 1 d .
C24 C 0.6727(2) 0.33465(17) 0.4635(3) 0.0385(8) Uani 1 1 d .
C25 C 0.7726(2) 0.32550(17) 0.4348(3) 0.0421(8) Uani 1 1 d .
C26 C 0.8329(3) 0.2744(2) 0.4821(4) 0.0815(15) Uani 1 1 d .
H26 H 0.8135 0.2436 0.5338 0.098 Uiso 1 1 calc R
C27 C 0.9242(3) 0.2685(3) 0.4525(5) 0.1008(18) Uani 1 1 d .
H27 H 0.9678 0.2349 0.4866 0.121 Uiso 1 1 calc R
C28 C 0.9491(3) 0.3120(3) 0.3738(4) 0.0762(13) Uani 1 1 d .
H28 H 1.0081 0.3076 0.3486 0.091 Uiso 1 1 calc R
C29 C 0.8853(3) 0.3619(2) 0.3334(4) 0.0671(11) Uani 1 1 d .
H29 H 0.9041 0.3931 0.2818 0.081 Uiso 1 1 calc R
C30 C 0.6552(2) 0.39375(17) 0.5248(3) 0.0371(8) Uani 1 1 d .
C31 C 0.7210(2) 0.44456(19) 0.5745(3) 0.0504(9) Uani 1 1 d .
H31 H 0.7866 0.4474 0.5691 0.060 Uiso 1 1 calc R
C32 C 0.6712(2) 0.48977(18) 0.6329(3) 0.0523(10) Uani 1 1 d .
H32 H 0.6971 0.5281 0.6752 0.063 Uiso 1 1 calc R
C33 C 0.5737(2) 0.46688(17) 0.6164(3) 0.0398(8) Uani 1 1 d .
C34 C 0.4888(2) 0.49483(17) 0.6664(3) 0.0415(8) Uani 1 1 d .
C35 C 0.4601(2) 0.4394(2) 0.7494(3) 0.0564(10) Uani 1 1 d .
H35A H 0.4114 0.4591 0.7887 0.068 Uiso 1 1 calc R
H35B H 0.4297 0.4012 0.7031 0.068 Uiso 1 1 calc R
C36 C 0.5414(4) 0.4120(3) 0.8382(4) 0.0995(16) Uani 1 1 d .
H36A H 0.5161 0.3785 0.8849 0.149 Uiso 1 1 calc R
H36B H 0.5712 0.4489 0.8864 0.149 Uiso 1 1 calc R
H36C H 0.5892 0.3907 0.8008 0.149 Uiso 1 1 calc R
C37 C 0.5182(3) 0.56103(19) 0.7360(3) 0.0551(10) Uani 1 1 d .
H37A H 0.4645 0.5743 0.7730 0.066 Uiso 1 1 calc R
H37B H 0.5736 0.5505 0.7969 0.066 Uiso 1 1 calc R
C38 C 0.5452(3) 0.6230(2) 0.6685(4) 0.0699(12) Uani 1 1 d .
H38A H 0.5619 0.6612 0.7201 0.105 Uiso 1 1 calc R
H38B H 0.4905 0.6352 0.6092 0.105 Uiso 1 1 calc R
H38C H 0.6001 0.6115 0.6336 0.105 Uiso 1 1 calc R
N1 N 0.36445(17) 0.45963(13) 0.4940(2) 0.0392(6) Uani 1 1 d .
N2 N 0.05558(19) 0.47301(17) 0.2492(3) 0.0675(10) Uani 1 1 d .
N3 N 0.30251(19) 0.33864(15) 0.3793(3) 0.0451(7) Uani 1 1 d D
H1 H 0.337(2) 0.3512(19) 0.430(3) 0.054 Uiso 1 1 d D
N4 N 0.50910(18) 0.28387(13) 0.4502(2) 0.0424(7) Uani 1 1 d .
N5 N 0.7981(2) 0.37104(16) 0.3600(3) 0.0536(8) Uani 1 1 d .
N6 N 0.56626(18) 0.40982(14) 0.5528(2) 0.0391(7) Uani 1 1 d D
H4 H 0.523(2) 0.3898(17) 0.533(3) 0.047 Uiso 1 1 d D

loop_
_atom_site_aniso_label
_atom_site_aniso_U_11
_atom_site_aniso_U_22
_atom_site_aniso_U_33
_atom_site_aniso_U_23
_atom_site_aniso_U_13
_atom_site_aniso_U_12
C1 0.0362(17) 0.049(2) 0.045(2) -0.0036(17) 0.0079(15) 0.0037(16)
C2 0.052(2) 0.049(2) 0.063(3) -0.0092(19) 0.0059(19) 0.0096(17)
C3 0.0385(18) 0.052(2) 0.065(3) -0.005(2) -0.0015(18) 0.0103(16)
C4 0.0302(15) 0.0421(19) 0.050(2) 0.0038(17) 0.0046(15) 0.0037(14)
C5 0.0327(16) 0.0472(19) 0.041(2) 0.0044(17) 0.0074(14) 0.0024(15)
C6 0.0357(18) 0.0477(19) 0.045(2) 0.0035(17) 0.0033(15) 0.0029(15)
C7 0.045(2) 0.081(3) 0.072(3) 0.022(2) 0.018(2) 0.005(2)
C8 0.059(3) 0.086(3) 0.075(3) 0.036(3) 0.018(2) 0.017(2)
C9 0.050(2) 0.085(3) 0.073(3) 0.022(3) -0.012(2) 0.010(2)
C10 0.039(2) 0.088(3) 0.107(4) 0.036(3) -0.010(2) 0.002(2)
C11 0.0307(16) 0.052(2) 0.039(2) 0.0042(17) 0.0019(14) -0.0021(15)
C12 0.0457(19) 0.062(2) 0.040(2) -0.0014(18) -0.0015(16) -0.0051(17)
C13 0.050(2) 0.053(2) 0.050(2) -0.0093(19) 0.0026(18) -0.0120(17)
C14 0.0421(19) 0.043(2) 0.052(2) 0.0030(17) 0.0104(17) -0.0091(16)
C15 0.046(2) 0.045(2) 0.052(2) 0.0031(17) 0.0090(18) -0.0115(16)
C16 0.065(2) 0.046(2) 0.095(3) -0.003(2) 0.010(2) -0.0191(19)
C17 0.107(4) 0.046(3) 0.138(5) 0.017(3) 0.024(3) -0.009(2)
C18 0.057(2) 0.064(2) 0.056(3) 0.017(2) 0.0136(19) -0.0114(18)
C19 0.074(3) 0.121(4) 0.087(4) 0.020(3) 0.030(3) -0.014(3)
C20 0.050(2) 0.0371(19) 0.049(2) 0.0015(17) 0.0078(17) -0.0012(16)
C21 0.071(2) 0.0411(19) 0.065(3) -0.012(2) 0.019(2) -0.001(2)
C22 0.057(2) 0.042(2) 0.071(3) 0.0015(19) 0.028(2) 0.0079(18)
C23 0.0362(17) 0.0412(19) 0.046(2) 0.0050(16) 0.0115(16) 0.0058(15)
C24 0.0335(17) 0.046(2) 0.0368(19) 0.0090(16) 0.0075(14) 0.0054(14)
C25 0.0400(17) 0.046(2) 0.043(2) 0.0043(17) 0.0143(15) 0.0058(16)
C26 0.064(3) 0.086(3) 0.106(4) 0.041(3) 0.046(3) 0.030(2)
C27 0.068(3) 0.111(4) 0.134(5) 0.035(4) 0.047(3) 0.048(3)
C28 0.052(2) 0.099(4) 0.087(3) -0.018(3) 0.038(2) -0.001(3)
C29 0.054(2) 0.092(3) 0.063(3) 0.001(2) 0.029(2) -0.015(2)
C30 0.0279(16) 0.0440(19) 0.040(2) 0.0026(16) 0.0072(14) 0.0016(14)
C31 0.0302(16) 0.058(2) 0.063(2) -0.010(2) 0.0081(16) -0.0067(16)
C32 0.0387(18) 0.057(2) 0.060(3) -0.016(2) 0.0069(17) -0.0072(17)
C33 0.0356(17) 0.045(2) 0.038(2) -0.0081(17) 0.0043(14) -0.0024(15)
C34 0.0369(17) 0.052(2) 0.036(2) -0.0055(16) 0.0072(15) 0.0008(15)
C35 0.046(2) 0.076(3) 0.051(2) 0.008(2) 0.0189(18) 0.0048(18)
C36 0.091(4) 0.138(4) 0.068(3) 0.029(3) 0.010(3) 0.011(3)
C37 0.058(2) 0.059(2) 0.047(2) -0.0183(19) 0.0064(17) 0.0028(17)
C38 0.068(3) 0.068(3) 0.072(3) -0.013(2) 0.008(2) -0.013(2)
N1 0.0364(13) 0.0448(16) 0.0343(16) -0.0041(13) 0.0017(12) 0.0018(12)
N2 0.0324(16) 0.083(2) 0.083(2) 0.029(2) -0.0013(16) -0.0025(15)
N3 0.0393(16) 0.0451(18) 0.047(2) -0.0029(15) -0.0029(13) -0.0033(14)
N4 0.0401(15) 0.0388(16) 0.0485(18) 0.0027(13) 0.0089(13) 0.0000(12)
N5 0.0469(17) 0.067(2) 0.049(2) 0.0033(17) 0.0167(15) -0.0051(15)
N6 0.0288(15) 0.0452(18) 0.0429(17) -0.0062(14) 0.0063(13) -0.0050(12)

loop_
_atom_type_symbol
_atom_type_description
_atom_type_scat_dispersion_real
_atom_type_scat_dispersion_imag
_atom_type_scat_source
C C 0.0033 0.0016 'International Tables Vol C Tables 4.2.6.8 and 6.1.1.4'
H H 0.0000 0.0000 'International Tables Vol C Tables 4.2.6.8 and 6.1.1.4'
N N 0.0061 0.0033 'International Tables Vol C Tables 4.2.6.8 and 6.1.1.4'

loop_
_geom_angle_atom_site_label_1
_geom_angle_atom_site_label_2
_geom_angle_atom_site_label_3
_geom_angle
N1 C1 C2 109.8(3)
N1 C1 C34 122.0(3)
C2 C1 C34 128.2(3)
C3 C2 C1 106.8(3)
C3 C2 H2 126.6
C1 C2 H2 126.6
C2 C3 C4 107.8(3)
C2 C3 H3 126.1
C4 C3 H3 126.1
N1 C4 C5 123.2(3)
N1 C4 C3 108.2(3)
C5 C4 C3 128.5(3)
C4 C5 C11 124.7(3)
C4 C5 C6 117.7(3)
C11 C5 C6 117.6(3)
N2 C6 C7 122.0(3)
N2 C6 C5 117.3(3)
C7 C6 C5 120.6(3)
C6 C7 C8 119.8(4)
C6 C7 H7 120.1
C8 C7 H7 120.1
C9 C8 C7 118.2(4)
C9 C8 H8 120.9
C7 C8 H8 120.9
C10 C9 C8 118.1(3)
C10 C9 H9 121.0
C8 C9 H9 121.0
N2 C10 C9 125.1(4)
N2 C10 H10 117.4
C9 C10 H10 117.4
N3 C11 C12 107.4(3)
N3 C11 C5 122.8(3)
C12 C11 C5 129.8(3)
C13 C12 C11 107.0(3)
C13 C12 H12 126.5
C11 C12 H12 126.5
C12 C13 C14 107.6(3)
C12 C13 H13 126.2
C14 C13 H13 126.2
N3 C14 C13 108.7(3)
N3 C14 C15 120.0(3)
C13 C14 C15 131.1(3)
C20 C15 C14 108.1(3)
C20 C15 C18 108.7(3)
C14 C15 C18 108.6(3)
C20 C15 C16 110.4(3)
C14 C15 C16 108.9(3)
C18 C15 C16 112.1(3)
C17 C16 C15 116.2(3)
C17 C16 H16A 108.2
C15 C16 H16A 108.2
C17 C16 H16B 108.2
C15 C16 H16B 108.2
H16A C16 H16B 107.4
C16 C17 H17A 109.5
C16 C17 H17B 109.5
H17A C17 H17B 109.5
C16 C17 H17C 109.5
H17A C17 H17C 109.5
H17B C17 H17C 109.5
C19 C18 C15 115.0(3)
C19 C18 H18A 108.5
C15 C18 H18A 108.5
C19 C18 H18B 108.5
C15 C18 H18B 108.5
H18A C18 H18B 107.5
C18 C19 H19A 109.5
C18 C19 H19B 109.5
H19A C19 H19B 109.5
C18 C19 H19C 109.5
H19A C19 H19C 109.5
H19B C19 H19C 109.5
N4 C20 C21 109.8(3)
N4 C20 C15 120.4(3)
C21 C20 C15 129.8(3)
C22 C21 C20 107.7(3)
C22 C21 H21 126.1
C20 C21 H21 126.1
C21 C22 C23 106.8(3)
C21 C22 H22 126.6
C23 C22 H22 126.6
N4 C23 C24 122.4(3)
N4 C23 C22 108.3(3)
C24 C23 C22 129.2(3)
C30 C24 C23 125.2(3)
C30 C24 C25 118.1(3)
C23 C24 C25 116.8(3)
N5 C25 C26 122.2(3)
N5 C25 C24 116.2(3)
C26 C25 C24 121.6(3)
C25 C26 C27 119.1(4)
C25 C26 H26 120.5
C27 C26 H26 120.5
C28 C27 C26 119.3(4)
C28 C27 H27 120.3
C26 C27 H27 120.3
C29 C28 C27 117.3(4)
C29 C28 H28 121.4
C27 C28 H28 121.4
N5 C29 C28 126.1(4)
N5 C29 H29 116.9
C28 C29 H29 116.9
N6 C30 C31 106.7(3)
N6 C30 C24 124.1(3)
C31 C30 C24 129.1(3)
C32 C31 C30 107.9(3)
C32 C31 H31 126.1
C30 C31 H31 126.1
C31 C32 C33 107.0(3)
C31 C32 H32 126.5
C33 C32 H32 126.5
N6 C33 C32 108.1(3)
N6 C33 C34 122.2(3)
C32 C33 C34 129.5(3)
C33 C34 C1 111.3(3)
C33 C34 C37 110.9(3)
C1 C34 C37 110.4(3)
C33 C34 C35 107.9(3)
C1 C34 C35 107.6(3)
C37 C34 C35 108.6(3)
C36 C35 C34 116.0(3)
C36 C35 H35A 108.3
C34 C35 H35A 108.3
C36 C35 H35B 108.3
C34 C35 H35B 108.3
H35A C35 H35B 107.4
C35 C36 H36A 109.5
C35 C36 H36B 109.5
H36A C36 H36B 109.5
C35 C36 H36C 109.5
H36A C36 H36C 109.5
H36B C36 H36C 109.5
C38 C37 C34 116.7(3)
C38 C37 H37A 108.1
C34 C37 H37A 108.1
C38 C37 H37B 108.1
C34 C37 H37B 108.1
H37A C37 H37B 107.3
C37 C38 H38A 109.5
C37 C38 H38B 109.5
H38A C38 H38B 109.5
C37 C38 H38C 109.5
H38A C38 H38C 109.5
H38B C38 H38C 109.5
C1 N1 C4 107.4(3)
C6 N2 C10 116.6(3)
C14 N3 C11 109.2(3)
C14 N3 H1 127(3)
C11 N3 H1 124(3)
C20 N4 C23 107.4(3)
C29 N5 C25 115.9(3)
C33 N6 C30 110.2(3)
C33 N6 H4 127(3)
C30 N6 H4 123(3)

loop_
_geom_bond_atom_site_label_1
_geom_bond_atom_site_label_2
_geom_bond_distance
C1 N1 1.338(4)
C1 C2 1.427(5)
C1 C34 1.521(4)
C2 C3 1.359(5)
C2 H2 0.9300
C3 C4 1.409(5)
C3 H3 0.9300
C4 N1 1.396(4)
C4 C5 1.406(4)
C5 C11 1.414(4)
C5 C6 1.498(4)
C6 N2 1.324(4)
C6 C7 1.367(5)
C7 C8 1.384(5)
C7 H7 0.9300
C8 C9 1.355(5)
C8 H8 0.9300
C9 C10 1.352(6)
C9 H9 0.9300
C10 N2 1.333(5)
C10 H10 0.9300
C11 N3 1.376(4)
C11 C12 1.396(5)
C12 C13 1.379(5)
C12 H12 0.9300
C13 C14 1.391(5)
C13 H13 0.9300
C14 N3 1.331(4)
C14 C15 1.531(5)
C15 C20 1.520(5)
C15 C18 1.537(5)
C15 C16 1.546(5)
C16 C17 1.529(6)
C16 H16A 0.9700
C16 H16B 0.9700
C17 H17A 0.9600
C17 H17B 0.9600
C17 H17C 0.9600
C18 C19 1.528(5)
C18 H18A 0.9700
C18 H18B 0.9700
C19 H19A 0.9600
C19 H19B 0.9600
C19 H19C 0.9600
C20 N4 1.330(4)
C20 C21 1.414(5)
C21 C22 1.364(5)
C21 H21 0.9300
C22 C23 1.412(5)
C22 H22 0.9300
C23 N4 1.402(4)
C23 C24 1.407(4)
C24 C30 1.403(4)
C24 C25 1.505(4)
C25 N5 1.344(4)
C25 C26 1.351(5)
C26 C27 1.386(6)
C26 H26 0.9300
C27 C28 1.348(7)
C27 H27 0.9300
C28 C29 1.341(6)
C28 H28 0.9300
C29 N5 1.323(5)
C29 H29 0.9300
C30 N6 1.378(4)
C30 C31 1.398(4)
C31 C32 1.382(5)
C31 H31 0.9300
C32 C33 1.407(4)
C32 H32 0.9300
C33 N6 1.332(4)
C33 C34 1.519(5)
C34 C37 1.539(5)
C34 C35 1.557(5)
C35 C36 1.487(6)
C35 H35A 0.9700
C35 H35B 0.9700
C36 H36A 0.9600
C36 H36B 0.9600
C36 H36C 0.9600
C37 C38 1.530(6)
C37 H37A 0.9700
C37 H37B 0.9700
C38 H38A 0.9600
C38 H38B 0.9600
C38 H38C 0.9600
N3 H1 0.73(3)
N6 H4 0.72(3)

loop_
_geom_hbond_atom_site_label_D
_geom_hbond_atom_site_label_H
_geom_hbond_atom_site_label_A
_geom_hbond_distance_DH
_geom_hbond_distance_HA
_geom_hbond_distance_DA
_geom_hbond_angle_DHA
N3 H1 N1 0.73(3) 2.25(3) 2.768(4) 129(4)
N6 H4 N4 0.72(3) 2.27(3) 2.780(4) 129(3)

loop_
_geom_torsion_atom_site_label_1
_geom_torsion_atom_site_label_2
_geom_torsion_atom_site_label_3
_geom_torsion_atom_site_label_4
_geom_torsion
N1 C1 C2 C3 -1.5(4)
C34 C1 C2 C3 -178.4(3)
C1 C2 C3 C4 0.5(4)
C2 C3 C4 N1 0.7(4)
C2 C3 C4 C5 177.2(3)
N1 C4 C5 C11 8.4(5)
C3 C4 C5 C11 -167.6(4)
N1 C4 C5 C6 -171.4(3)
C3 C4 C5 C6 12.6(5)
C4 C5 C6 N2 -114.7(4)
C11 C5 C6 N2 65.4(4)
C4 C5 C6 C7 65.6(5)
C11 C5 C6 C7 -114.3(4)
N2 C6 C7 C8 -3.0(6)
C5 C6 C7 C8 176.6(4)
C6 C7 C8 C9 3.1(7)
C7 C8 C9 C10 -1.3(7)
C8 C9 C10 N2 -0.7(8)
C4 C5 C11 N3 0.1(5)
C6 C5 C11 N3 180.0(3)
C4 C5 C11 C12 -179.7(4)
C6 C5 C11 C12 0.2(5)
N3 C11 C12 C13 1.5(4)
C5 C11 C12 C13 -178.7(4)
C11 C12 C13 C14 -1.0(4)
C12 C13 C14 N3 0.1(4)
C12 C13 C14 C15 176.5(3)
N3 C14 C15 C20 -66.7(4)
C13 C14 C15 C20 117.3(4)
N3 C14 C15 C18 51.1(4)
C13 C14 C15 C18 -125.0(4)
N3 C14 C15 C16 173.4(3)
C13 C14 C15 C16 -2.7(5)
C20 C15 C16 C17 71.1(4)
C14 C15 C16 C17 -170.4(4)
C18 C15 C16 C17 -50.2(5)
C20 C15 C18 C19 177.2(3)
C14 C15 C18 C19 59.8(4)
C16 C15 C18 C19 -60.6(4)
C14 C15 C20 N4 68.0(4)
C18 C15 C20 N4 -49.7(4)
C16 C15 C20 N4 -173.0(3)
C14 C15 C20 C21 -111.8(4)
C18 C15 C20 C21 130.5(4)
C16 C15 C20 C21 7.2(5)
N4 C20 C21 C22 -0.3(4)
C15 C20 C21 C22 179.5(3)
C20 C21 C22 C23 0.2(4)
C21 C22 C23 N4 0.0(4)
C21 C22 C23 C24 -176.5(3)
N4 C23 C24 C30 -2.3(5)
C22 C23 C24 C30 173.8(4)
N4 C23 C24 C25 177.9(3)
C22 C23 C24 C25 -6.1(5)
C30 C24 C25 N5 -66.5(4)
C23 C24 C25 N5 113.4(3)
C30 C24 C25 C26 113.4(4)
C23 C24 C25 C26 -66.7(4)
N5 C25 C26 C27 -0.1(7)
C24 C25 C26 C27 -180.0(4)
C25 C26 C27 C28 -2.7(8)
C26 C27 C28 C29 4.1(8)
C27 C28 C29 N5 -2.9(7)
C23 C24 C30 N6 -2.4(5)
C25 C24 C30 N6 177.4(3)
C23 C24 C30 C31 173.6(3)
C25 C24 C30 C31 -6.6(5)
N6 C30 C31 C32 0.9(4)
C24 C30 C31 C32 -175.6(3)
C30 C31 C32 C33 -1.2(4)
C31 C32 C33 N6 1.1(4)
C31 C32 C33 C34 176.3(3)
N6 C33 C34 C1 -56.7(4)
C32 C33 C34 C1 128.7(4)
N6 C33 C34 C37 179.9(3)
C32 C33 C34 C37 5.4(5)
N6 C33 C34 C35 61.1(4)
C32 C33 C34 C35 -113.5(4)
N1 C1 C34 C33 51.1(4)
C2 C1 C34 C33 -132.3(4)
N1 C1 C34 C37 174.7(3)
C2 C1 C34 C37 -8.7(5)
N1 C1 C34 C35 -66.9(4)
C2 C1 C34 C35 109.7(4)
C33 C34 C35 C36 51.2(4)
C1 C34 C35 C36 171.4(4)
C37 C34 C35 C36 -69.1(4)
C33 C34 C37 C38 63.9(4)
C1 C34 C37 C38 -59.9(4)
C35 C34 C37 C38 -177.6(3)
C2 C1 N1 C4 1.9(4)
C34 C1 N1 C4 179.0(3)
C5 C4 N1 C1 -178.3(3)
C3 C4 N1 C1 -1.6(4)
C7 C6 N2 C10 1.0(6)
C5 C6 N2 C10 -178.6(4)
C9 C10 N2 C6 0.9(7)
C13 C14 N3 C11 0.9(4)
C15 C14 N3 C11 -176.0(3)
C12 C11 N3 C14 -1.5(4)
C5 C11 N3 C14 178.7(3)
C21 C20 N4 C23 0.3(4)
C15 C20 N4 C23 -179.5(3)
C24 C23 N4 C20 176.6(3)
C22 C23 N4 C20 -0.1(4)
C28 C29 N5 C25 0.1(6)
C26 C25 N5 C29 1.4(5)
C24 C25 N5 C29 -178.7(3)
C32 C33 N6 C30 -0.6(4)
C34 C33 N6 C30 -176.2(3)
C31 C30 N6 C33 -0.2(4)
C24 C30 N6 C33 176.6(3)
